data_9008426
loop_
_publ_author_name
'Keramidas, K. G.'
'Voutsas, G. P.'
'Rentzeperis, P. I.'

_publ_section_title
;
 The crystal structure of BiOCl
;
_journal_name_full 'Zeitschrift fur Kristallographie'
_journal_page_first 35
_journal_page_last 40
_journal_volume 205
_journal_year 1993
_chemical_compound_source Synthetic
_chemical_formula_sum 'Bi Cl O'
_chemical_name_mineral Bismoclite
_space_group_IT_number 129
_symmetry_space_group_name_Hall '-P 4a 2a'
_symmetry_space_group_name_H-M 'P 4/n m m :2'
_cell_angle_alpha 90
_cell_angle_beta 90
_cell_angle_gamma 90
_cell_length_a 3.887
_cell_length_b 3.887
_cell_length_c 7.354
_cell_formula_units_Z 2
_cell_volume 111.110
_database_code_amcsd 0011038
_exptl_crystal_density_diffrn 7.784
_cod_original_sg_symbol_H-M 'P 4/n m m'
_cod_original_formula_sum 'Bi O Cl'
_cod_database_code 9008426

loop_
_space_group_symop_operation_xyz
x,y,z
1/2-y,1/2-x,z
1/2+y,1/2+x,-z
1/2+y,-x,-z
1/2-y,x,z
x,1/2-y,z
-x,1/2+y,-z
1/2+x,1/2+y,-z
1/2-x,1/2-y,z
y,x,z
-y,-x,-z
-y,1/2+x,-z
y,1/2-x,z
1/2-x,y,z
1/2+x,-y,-z
-x,-y,-z

loop_
_atom_site_label
_atom_site_fract_x
_atom_site_fract_y
_atom_site_fract_z
_atom_site_U_iso_or_equiv
Bi 0.25000 0.25000 0.17140 0.01260
O 0.25000 0.75000 0.00000 0.03121
Cl 0.25000 0.25000 0.64590 0.01945

loop_
_cod_related_entry_id
_cod_related_entry_database
_cod_related_entry_code
1 AMCSD 0011038
